data_1555595
loop_
_publ_author_name
'Zhu, Yuanyuan'
'Dong, Zhenghao'
'Cheng, Xin'
'Zhong, Xiaoling'
'Liu, Xiaolin'
'Lin, Li'
'Shen, Zhiqiang'
'Yang, Peiju'
'Li, Yuan'
'Wang, Hailin'
'Yan, Wenjin'
'Wang, Kairong'
'Wang, Rui'

_publ_section_title
;
 Asymmetric Synthesis of CF3- and Indole-Containing Thiochromanes via a
 Squaramide-Catalyzed Michael-Aldol Reaction.
;
_journal_issue 15
_journal_name_full 'Organic letters'
_journal_page_first 3546
_journal_page_last 3549
_journal_paper_doi 10.1021/acs.orglett.6b01498
_journal_volume 18
_journal_year 2016
_chemical_formula_sum 'C24 H21 Cl F3 N O4'
_chemical_formula_weight 479.87
_space_group_IT_number 15
_space_group_name_Hall '-C 2yc'
_space_group_name_H-M_alt 'C 1 2/c 1'
_symmetry_cell_setting monoclinic
_symmetry_space_group_name_H-M 'C 1 2/c 1'
_atom_sites_solution_hydrogens geom
_atom_sites_solution_primary direct
_atom_sites_solution_secondary difmap
_audit_creation_method SHELXL-97
_cell_angle_alpha 90.00
_cell_angle_beta 100.102(2)
_cell_angle_gamma 90.00
_cell_formula_units_Z 8
_cell_length_a 26.236(3)
_cell_length_b 8.1806(11)
_cell_length_c 21.790(3)
_cell_measurement_reflns_used 3762
_cell_measurement_temperature 296(2)
_cell_measurement_theta_max 26.09
_cell_measurement_theta_min 2.61
_cell_volume 4604.2(10)
_computing_cell_refinement 'Bruker SMART'
_computing_data_collection 'Bruker SMART APEX II'
_computing_data_reduction 'Bruker SMART'
_computing_structure_refinement 'SHELXL-97 (Sheldrick, 2008)'
_computing_structure_solution 'SHELXS-97 (Sheldrick, 2008)'
_diffrn_ambient_temperature 296(2)
_diffrn_measured_fraction_theta_full 0.998
_diffrn_measured_fraction_theta_max 0.998
_diffrn_measurement_device_type 'Bruker APEX II area detector'
_diffrn_measurement_method '\w scans'
_diffrn_radiation_monochromator graphite
_diffrn_radiation_source 'fine-focus sealed tube'
_diffrn_radiation_type MoK\a
_diffrn_radiation_wavelength 0.71073
_diffrn_reflns_av_R_equivalents 0.0284
_diffrn_reflns_av_sigmaI/netI 0.0339
_diffrn_reflns_limit_h_max 31
_diffrn_reflns_limit_h_min -29
_diffrn_reflns_limit_k_max 9
_diffrn_reflns_limit_k_min -8
_diffrn_reflns_limit_l_max 23
_diffrn_reflns_limit_l_min -25
_diffrn_reflns_number 11249
_diffrn_reflns_theta_full 25.00
_diffrn_reflns_theta_max 25.00
_diffrn_reflns_theta_min 1.90
_exptl_absorpt_coefficient_mu 0.221
_exptl_absorpt_correction_T_max 0.9448
_exptl_absorpt_correction_T_min 0.9367
_exptl_absorpt_correction_type multi-scan
_exptl_absorpt_process_details SADABS
_exptl_crystal_colour yellow
_exptl_crystal_density_diffrn 1.385
_exptl_crystal_density_method 'not measured'
_exptl_crystal_description block
_exptl_crystal_F_000 1984
_exptl_crystal_size_max 0.30
_exptl_crystal_size_mid 0.28
_exptl_crystal_size_min 0.26
_refine_diff_density_max 0.191
_refine_diff_density_min -0.266
_refine_diff_density_rms 0.039
_refine_ls_extinction_method none
_refine_ls_goodness_of_fit_ref 1.002
_refine_ls_hydrogen_treatment mixed
_refine_ls_matrix_type full
_refine_ls_number_parameters 302
_refine_ls_number_reflns 4044
_refine_ls_number_restraints 0
_refine_ls_restrained_S_all 1.002
_refine_ls_R_factor_all 0.0575
_refine_ls_R_factor_gt 0.0414
_refine_ls_shift/su_max 0.000
_refine_ls_shift/su_mean 0.000
_refine_ls_structure_factor_coef Fsqd
_refine_ls_weighting_details 'calc w=1/[\s^2^(Fo^2^)+(0.1050P)^2^+0.0000P] where P=(Fo^2^+2Fc^2^)/3'
_refine_ls_weighting_scheme calc
_refine_ls_wR_factor_gt 0.1327
_refine_ls_wR_factor_ref 0.1493
_reflns_number_gt 3086
_reflns_number_total 4044
_reflns_threshold_expression >2sigma(I)
_cod_data_source_file ol6b01498_si_002.cif
_cod_data_source_block 1
_cod_depositor_comments
;
The following automatic conversions were performed:

data item '_exptl_absorpt_correction_type' value 'Multi-scan' was
changed to 'multi-scan' in accordance with the
/home/saulius/struct/COD-crude-data/automatic-downloads/DataCite-retrospective/ACS/depositions/lib/dictionaries/cif_core.dic
dictionary named 'cif_core.dic' version 2.4.2 last updated on
2011-04-26.

data item '_symmetry_cell_setting' value 'Monoclinic' was changed to
'monoclinic' in accordance with the
/home/saulius/struct/COD-crude-data/automatic-downloads/DataCite-retrospective/ACS/depositions/lib/dictionaries/cif_core.dic
dictionary named 'cif_core.dic' version 2.4.2 last updated on
2011-04-26.

Automatic conversion script
Id: cif_fix_values 6909 2019-04-08 15:41:33Z antanas 
;
_cod_original_cell_volume 4604.1(10)
_cod_original_sg_symbol_H-M C2/c
_cod_database_code 1555595

loop_
_symmetry_equiv_pos_as_xyz
'x, y, z'
'-x, y, -z+1/2'
'x+1/2, y+1/2, z'
'-x+1/2, y+1/2, -z+1/2'
'-x, -y, -z'
'x, -y, z-1/2'
'-x+1/2, -y+1/2, -z'
'x+1/2, -y+1/2, z-1/2'

loop_
_atom_site_label
_atom_site_type_symbol
_atom_site_fract_x
_atom_site_fract_y
_atom_site_fract_z
_atom_site_U_iso_or_equiv
_atom_site_adp_type
_atom_site_occupancy
_atom_site_symmetry_multiplicity
_atom_site_calc_flag
_atom_site_refinement_flags
O1 O 0.12849(5) 0.0126(2) 0.51593(7) 0.0560(4) Uani 1 1 d .
O2 O -0.03764(7) 0.4779(2) 0.60498(9) 0.0825(6) Uani 1 1 d .
O3 O 0.32267(6) 0.0900(2) 0.36681(9) 0.0689(5) Uani 1 1 d .
O4 O 0.28142(6) -0.14684(19) 0.33815(8) 0.0594(4) Uani 1 1 d .
Cl1 Cl 0.16735(2) 0.65165(7) 0.48064(3) 0.0661(2) Uani 1 1 d .
N1 N 0.23962(6) 0.0483(2) 0.38029(7) 0.0439(4) Uani 1 1 d .
C1 C 0.23008(7) 0.2015(2) 0.40549(8) 0.0385(4) Uani 1 1 d .
C2 C 0.26327(7) 0.3294(3) 0.42465(9) 0.0452(5) Uani 1 1 d .
H2 H 0.2982 0.3231 0.4220 0.054 Uiso 1 1 calc R
C3 C 0.24300(8) 0.4666(3) 0.44774(9) 0.0485(5) Uani 1 1 d .
H3 H 0.2643 0.5552 0.4610 0.058 Uiso 1 1 calc R
C4 C 0.19062(8) 0.4729(3) 0.45133(9) 0.0455(5) Uani 1 1 d .
C5 C 0.15735(7) 0.3461(2) 0.43337(9) 0.0425(5) Uani 1 1 d .
H5 H 0.1225 0.3532 0.4366 0.051 Uiso 1 1 calc R
C6 C 0.17732(7) 0.2060(2) 0.41009(8) 0.0386(4) Uani 1 1 d .
C7 C 0.15507(7) 0.0516(3) 0.38660(9) 0.0423(5) Uani 1 1 d .
C8 C 0.19338(7) -0.0382(3) 0.36904(9) 0.0471(5) Uani 1 1 d .
H8 H 0.1893 -0.1426 0.3520 0.056 Uiso 1 1 calc R
C9 C 0.09984(7) 0.0048(3) 0.37963(9) 0.0451(5) Uani 1 1 d .
C10 C 0.07586(9) -0.0547(4) 0.31631(11) 0.0663(7) Uani 1 1 d .
C11 C 0.06949(7) 0.0186(3) 0.42205(9) 0.0462(5) Uani 1 1 d .
H11 H 0.0344 -0.0022 0.4093 0.055 Uiso 1 1 calc R
C12 C 0.08720(7) 0.0645(3) 0.48818(9) 0.0440(5) Uani 1 1 d .
C13 C 0.05354(7) 0.1704(3) 0.51917(9) 0.0455(5) Uani 1 1 d .
C14 C 0.07062(8) 0.2187(3) 0.57975(10) 0.0555(6) Uani 1 1 d .
H14 H 0.1026 0.1818 0.6005 0.067 Uiso 1 1 calc R
C15 C 0.04158(9) 0.3208(3) 0.61056(11) 0.0601(6) Uani 1 1 d .
H15 H 0.0538 0.3526 0.6515 0.072 Uiso 1 1 calc R
C16 C -0.00584(9) 0.3749(3) 0.57979(11) 0.0572(6) Uani 1 1 d .
C17 C -0.02392(8) 0.3278(3) 0.51948(11) 0.0576(6) Uani 1 1 d .
H17 H -0.0561 0.3640 0.4991 0.069 Uiso 1 1 calc R
C18 C 0.00546(8) 0.2273(3) 0.48934(10) 0.0514(5) Uani 1 1 d .
H18 H -0.0069 0.1965 0.4483 0.062 Uiso 1 1 calc R
C19 C -0.02162(14) 0.5339(4) 0.66672(15) 0.0978(10) Uani 1 1 d .
H19A H -0.0149 0.4420 0.6943 0.147 Uiso 1 1 calc R
H19B H -0.0485 0.6000 0.6788 0.147 Uiso 1 1 calc R
H19C H 0.0093 0.5979 0.6690 0.147 Uiso 1 1 calc R
C20 C 0.28603(8) 0.0022(3) 0.36160(10) 0.0490(5) Uani 1 1 d .
C22 C 0.32419(9) -0.2221(3) 0.31094(11) 0.0585(6) Uani 1 1 d .
C23 C 0.33379(12) -0.1195(4) 0.25622(13) 0.0807(8) Uani 1 1 d .
H23A H 0.3021 -0.1079 0.2269 0.121 Uiso 1 1 calc R
H23B H 0.3592 -0.1720 0.2363 0.121 Uiso 1 1 calc R
H23C H 0.3461 -0.0134 0.2708 0.121 Uiso 1 1 calc R
C24 C 0.30121(13) -0.3855(4) 0.28973(17) 0.0966(11) Uani 1 1 d .
H24A H 0.2942 -0.4458 0.3251 0.145 Uiso 1 1 calc R
H24B H 0.3252 -0.4455 0.2699 0.145 Uiso 1 1 calc R
H24C H 0.2696 -0.3694 0.2607 0.145 Uiso 1 1 calc R
C25 C 0.37160(10) -0.2404(4) 0.36004(12) 0.0768(8) Uani 1 1 d .
H25A H 0.3854 -0.1343 0.3723 0.115 Uiso 1 1 calc R
H25B H 0.3971 -0.3031 0.3437 0.115 Uiso 1 1 calc R
H25C H 0.3627 -0.2955 0.3956 0.115 Uiso 1 1 calc R
F1 F 0.02712(5) -0.0999(2) 0.31129(7) 0.0892(6) Uani 1 1 d .
F2 F 0.07738(7) 0.0588(3) 0.27273(7) 0.1105(7) Uani 1 1 d .
F3 F 0.10019(7) -0.1830(3) 0.29782(10) 0.1202(8) Uani 1 1 d .

loop_
_atom_site_aniso_label
_atom_site_aniso_U_11
_atom_site_aniso_U_22
_atom_site_aniso_U_33
_atom_site_aniso_U_23
_atom_site_aniso_U_13
_atom_site_aniso_U_12
O1 0.0409(8) 0.0711(11) 0.0553(9) -0.0045(7) 0.0063(7) 0.0014(7)
O2 0.0780(12) 0.0958(15) 0.0776(12) -0.0138(10) 0.0248(9) 0.0222(11)
O3 0.0413(9) 0.0702(12) 0.1009(13) -0.0274(10) 0.0280(8) -0.0115(8)
O4 0.0478(8) 0.0648(11) 0.0716(10) -0.0267(8) 0.0272(7) -0.0065(7)
Cl1 0.0614(4) 0.0514(4) 0.0894(5) -0.0180(3) 0.0233(3) 0.0007(3)
N1 0.0356(9) 0.0515(10) 0.0473(9) -0.0093(7) 0.0145(7) -0.0053(7)
C1 0.0343(9) 0.0458(12) 0.0366(10) -0.0045(8) 0.0096(7) -0.0046(8)
C2 0.0341(10) 0.0556(13) 0.0476(11) -0.0063(9) 0.0114(8) -0.0063(9)
C3 0.0437(11) 0.0509(13) 0.0515(12) -0.0060(10) 0.0096(9) -0.0102(10)
C4 0.0462(11) 0.0449(12) 0.0466(11) -0.0031(9) 0.0116(9) -0.0004(9)
C5 0.0354(10) 0.0490(12) 0.0444(11) -0.0015(9) 0.0105(8) -0.0002(9)
C6 0.0338(10) 0.0479(12) 0.0346(9) -0.0019(8) 0.0073(7) -0.0047(8)
C7 0.0372(10) 0.0522(12) 0.0398(10) -0.0046(8) 0.0129(8) -0.0089(9)
C8 0.0449(11) 0.0484(12) 0.0507(12) -0.0112(9) 0.0159(9) -0.0108(10)
C9 0.0385(10) 0.0506(13) 0.0470(11) -0.0029(9) 0.0102(8) -0.0083(9)
C10 0.0509(13) 0.097(2) 0.0528(14) -0.0092(13) 0.0146(10) -0.0287(14)
C11 0.0344(10) 0.0525(13) 0.0522(12) -0.0004(9) 0.0093(8) -0.0068(9)
C12 0.0343(10) 0.0497(13) 0.0500(11) 0.0001(9) 0.0131(9) -0.0093(9)
C13 0.0374(10) 0.0518(12) 0.0500(11) 0.0002(9) 0.0155(9) -0.0092(9)
C14 0.0416(11) 0.0673(15) 0.0576(13) -0.0095(11) 0.0088(10) -0.0038(11)
C15 0.0561(14) 0.0708(16) 0.0542(13) -0.0137(11) 0.0116(11) -0.0086(12)
C16 0.0550(13) 0.0578(14) 0.0640(14) -0.0005(11) 0.0251(11) 0.0000(11)
C17 0.0440(12) 0.0684(16) 0.0616(14) 0.0037(11) 0.0122(10) 0.0052(11)
C18 0.0449(11) 0.0595(14) 0.0517(12) 0.0013(10) 0.0135(9) -0.0044(10)
C19 0.113(2) 0.107(3) 0.079(2) -0.0316(18) 0.0327(18) 0.012(2)
C20 0.0423(11) 0.0571(14) 0.0498(12) -0.0095(10) 0.0144(9) -0.0013(10)
C22 0.0543(13) 0.0667(16) 0.0610(14) -0.0183(11) 0.0280(11) 0.0038(12)
C23 0.0832(19) 0.102(2) 0.0645(16) 0.0001(15) 0.0331(14) 0.0238(16)
C24 0.095(2) 0.088(2) 0.119(3) -0.054(2) 0.0526(19) -0.0132(18)
C25 0.0736(17) 0.085(2) 0.0734(17) -0.0027(14) 0.0174(13) 0.0246(15)
F1 0.0611(9) 0.1461(16) 0.0591(8) -0.0140(9) 0.0065(7) -0.0497(10)
F2 0.1101(13) 0.1655(19) 0.0517(9) 0.0158(10) 0.0026(8) -0.0639(13)
F3 0.0912(12) 0.153(2) 0.1168(14) -0.0882(14) 0.0181(11) -0.0207(12)

loop_
_atom_type_symbol
_atom_type_description
_atom_type_scat_dispersion_real
_atom_type_scat_dispersion_imag
_atom_type_scat_source
C C 0.0033 0.0016 'International Tables Vol C Tables 4.2.6.8 and 6.1.1.4'
H H 0.0000 0.0000 'International Tables Vol C Tables 4.2.6.8 and 6.1.1.4'
O O 0.0106 0.0060 'International Tables Vol C Tables 4.2.6.8 and 6.1.1.4'
F F 0.0171 0.0103 'International Tables Vol C Tables 4.2.6.8 and 6.1.1.4'
Cl Cl 0.1484 0.1585 'International Tables Vol C Tables 4.2.6.8 and 6.1.1.4'
N N 0.0061 0.0033 'International Tables Vol C Tables 4.2.6.8 and 6.1.1.4'

loop_
_geom_angle_atom_site_label_1
_geom_angle_atom_site_label_2
_geom_angle_atom_site_label_3
_geom_angle
C16 O2 C19 118.8(2)
C20 O4 C22 120.76(17)
C8 N1 C20 126.05(17)
C8 N1 C1 108.24(15)
C20 N1 C1 125.11(17)
C2 C1 C6 122.42(18)
C2 C1 N1 130.38(17)
C6 C1 N1 107.19(16)
C3 C2 C1 117.79(18)
C3 C2 H2 121.1
C1 C2 H2 121.1
C2 C3 C4 120.03(19)
C2 C3 H3 120.0
C4 C3 H3 120.0
C5 C4 C3 122.89(19)
C5 C4 Cl1 119.50(15)
C3 C4 Cl1 117.60(16)
C4 C5 C6 117.79(18)
C4 C5 H5 121.1
C6 C5 H5 121.1
C5 C6 C1 119.07(17)
C5 C6 C7 133.88(17)
C1 C6 C7 107.05(17)
C8 C7 C6 107.48(16)
C8 C7 C9 126.33(19)
C6 C7 C9 126.10(17)
C7 C8 N1 110.04(18)
C7 C8 H8 125.0
N1 C8 H8 125.0
C11 C9 C7 127.07(18)
C11 C9 C10 117.66(18)
C7 C9 C10 115.15(16)
F1 C10 F3 105.3(2)
F1 C10 F2 106.6(2)
F3 C10 F2 105.0(2)
F1 C10 C9 114.44(18)
F3 C10 C9 113.0(2)
F2 C10 C9 111.8(2)
C9 C11 C12 125.08(18)
C9 C11 H11 117.5
C12 C11 H11 117.5
O1 C12 C13 121.71(18)
O1 C12 C11 119.52(18)
C13 C12 C11 118.76(18)
C14 C13 C18 117.9(2)
C14 C13 C12 119.06(19)
C18 C13 C12 123.07(19)
C13 C14 C15 121.7(2)
C13 C14 H14 119.1
C15 C14 H14 119.1
C16 C15 C14 119.0(2)
C16 C15 H15 120.5
C14 C15 H15 120.5
O2 C16 C17 115.1(2)
O2 C16 C15 124.4(2)
C17 C16 C15 120.4(2)
C18 C17 C16 119.9(2)
C18 C17 H17 120.1
C16 C17 H17 120.1
C17 C18 C13 121.1(2)
C17 C18 H18 119.5
C13 C18 H18 119.5
O2 C19 H19A 109.5
O2 C19 H19B 109.5
H19A C19 H19B 109.5
O2 C19 H19C 109.5
H19A C19 H19C 109.5
H19B C19 H19C 109.5
O3 C20 O4 127.78(19)
O3 C20 N1 122.6(2)
O4 C20 N1 109.61(18)
O4 C22 C25 110.21(18)
O4 C22 C24 101.54(18)
C25 C22 C24 111.6(3)
O4 C22 C23 108.9(2)
C25 C22 C23 112.7(2)
C24 C22 C23 111.3(2)
C22 C23 H23A 109.5
C22 C23 H23B 109.5
H23A C23 H23B 109.5
C22 C23 H23C 109.5
H23A C23 H23C 109.5
H23B C23 H23C 109.5
C22 C24 H24A 109.5
C22 C24 H24B 109.5
H24A C24 H24B 109.5
C22 C24 H24C 109.5
H24A C24 H24C 109.5
H24B C24 H24C 109.5
C22 C25 H25A 109.5
C22 C25 H25B 109.5
H25A C25 H25B 109.5
C22 C25 H25C 109.5
H25A C25 H25C 109.5
H25B C25 H25C 109.5

loop_
_geom_bond_atom_site_label_1
_geom_bond_atom_site_label_2
_geom_bond_distance
O1 C12 1.221(2)
O2 C16 1.366(3)
O2 C19 1.414(4)
O3 C20 1.189(2)
O4 C20 1.320(3)
O4 C22 1.491(2)
Cl1 C4 1.748(2)
N1 C8 1.388(2)
N1 C20 1.402(2)
N1 C1 1.408(3)
C1 C2 1.379(3)
C1 C6 1.406(2)
C2 C3 1.374(3)
C2 H2 0.9300
C3 C4 1.391(3)
C3 H3 0.9300
C4 C5 1.368(3)
C5 C6 1.392(3)
C5 H5 0.9300
C6 C7 1.447(3)
C7 C8 1.353(3)
C7 C9 1.480(3)
C8 H8 0.9300
C9 C11 1.326(3)
C9 C10 1.494(3)
C10 F1 1.317(2)
C10 F3 1.327(3)
C10 F2 1.333(3)
C11 C12 1.483(3)
C11 H11 0.9300
C12 C13 1.481(3)
C13 C14 1.376(3)
C13 C18 1.394(3)
C14 C15 1.381(3)
C14 H14 0.9300
C15 C16 1.379(3)
C15 H15 0.9300
C16 C17 1.372(3)
C17 C18 1.371(3)
C17 H17 0.9300
C18 H18 0.9300
C19 H19A 0.9600
C19 H19B 0.9600
C19 H19C 0.9600
C22 C25 1.499(3)
C22 C24 1.505(4)
C22 C23 1.515(4)
C23 H23A 0.9600
C23 H23B 0.9600
C23 H23C 0.9600
C24 H24A 0.9600
C24 H24B 0.9600
C24 H24C 0.9600
C25 H25A 0.9600
C25 H25B 0.9600
C25 H25C 0.9600

loop_
_geom_torsion_atom_site_label_1
_geom_torsion_atom_site_label_2
_geom_torsion_atom_site_label_3
_geom_torsion_atom_site_label_4
_geom_torsion
C8 N1 C1 C2 179.5(2)
C20 N1 C1 C2 -9.0(3)
C8 N1 C1 C6 0.7(2)
C20 N1 C1 C6 172.22(18)
C6 C1 C2 C3 -1.4(3)
N1 C1 C2 C3 180.00(19)
C1 C2 C3 C4 0.2(3)
C2 C3 C4 C5 0.8(3)
C2 C3 C4 Cl1 -179.54(16)
C3 C4 C5 C6 -0.6(3)
Cl1 C4 C5 C6 179.80(14)
C4 C5 C6 C1 -0.6(3)
C4 C5 C6 C7 -179.4(2)
C2 C1 C6 C5 1.6(3)
N1 C1 C6 C5 -179.46(16)
C2 C1 C6 C7 -179.26(18)
N1 C1 C6 C7 -0.4(2)
C5 C6 C7 C8 178.8(2)
C1 C6 C7 C8 -0.1(2)
C5 C6 C7 C9 2.1(3)
C1 C6 C7 C9 -176.84(18)
C6 C7 C8 N1 0.6(2)
C9 C7 C8 N1 177.27(18)
C20 N1 C8 C7 -172.22(19)
C1 N1 C8 C7 -0.8(2)
C8 C7 C9 C11 134.7(2)
C6 C7 C9 C11 -49.1(3)
C8 C7 C9 C10 -49.2(3)
C6 C7 C9 C10 126.9(2)
C11 C9 C10 F1 -5.3(4)
C7 C9 C10 F1 178.3(2)
C11 C9 C10 F3 -125.8(2)
C7 C9 C10 F3 57.8(3)
C11 C9 C10 F2 116.1(2)
C7 C9 C10 F2 -60.3(3)
C7 C9 C11 C12 -8.4(4)
C10 C9 C11 C12 175.6(2)
C9 C11 C12 O1 -38.6(3)
C9 C11 C12 C13 142.6(2)
O1 C12 C13 C14 3.7(3)
C11 C12 C13 C14 -177.48(19)
O1 C12 C13 C18 -177.9(2)
C11 C12 C13 C18 0.9(3)
C18 C13 C14 C15 -0.2(3)
C12 C13 C14 C15 178.3(2)
C13 C14 C15 C16 0.3(4)
C19 O2 C16 C17 -179.2(3)
C19 O2 C16 C15 -0.1(4)
C14 C15 C16 O2 -179.0(2)
C14 C15 C16 C17 0.1(4)
O2 C16 C17 C18 178.7(2)
C15 C16 C17 C18 -0.5(4)
C16 C17 C18 C13 0.5(3)
C14 C13 C18 C17 -0.2(3)
C12 C13 C18 C17 -178.6(2)
C22 O4 C20 O3 -3.3(4)
C22 O4 C20 N1 176.14(18)
C8 N1 C20 O3 171.7(2)
C1 N1 C20 O3 1.7(3)
C8 N1 C20 O4 -7.8(3)
C1 N1 C20 O4 -177.83(17)
C20 O4 C22 C25 62.8(3)
C20 O4 C22 C24 -178.8(2)
C20 O4 C22 C23 -61.3(3)
